data_7050509
loop_
_publ_author_name
'Salah El Fallah, M.'
'Ribas, Joan'
'Solans, Xavier'
'Font-Bardia, Merc\'e'

_publ_section_title
;
 A new one-dimensional ferromagnet based on copper(ii) and
 hexacyanochromate(iii), with a rope-ladder chain structure
;
_journal_issue 5
_journal_name_full 'New Journal of Chemistry'
_journal_page_first 895
_journal_paper_doi 10.1039/b211276k
_journal_volume 27
_journal_year 2003
_chemical_formula_sum 'C42 H80 Cr2 Cu3 N24 O4'
_chemical_formula_weight 1279.92
_chemical_name_systematic
;
?
;
_space_group_IT_number 14
_symmetry_space_group_name_Hall '-P 2yn'
_symmetry_space_group_name_H-M 'P 1 21/n 1'
_atom_sites_solution_hydrogens geom
_atom_sites_solution_primary direct
_atom_sites_solution_secondary difmap
_audit_creation_method SHELXL-97
_cell_angle_alpha 90.00
_cell_angle_beta 96.389(10)
_cell_angle_gamma 90.00
_cell_formula_units_Z 2
_cell_length_a 8.945(3)
_cell_length_b 33.559(8)
_cell_length_c 9.959(15)
_cell_measurement_temperature 293(2)
_cell_volume 2971(5)
_computing_structure_refinement 'SHELXL-97 (Sheldrick, 1997)'
_computing_structure_solution 'SHELXS-97 (Sheldrick, 1990)'
_diffrn_ambient_temperature 293(2)
_diffrn_measured_fraction_theta_full 0.974
_diffrn_measured_fraction_theta_max 0.974
_diffrn_radiation_monochromator graphite
_diffrn_radiation_source 'fine-focus sealed tube'
_diffrn_radiation_type MoK\a
_diffrn_radiation_wavelength 0.71069
_diffrn_reflns_av_R_equivalents 0.0389
_diffrn_reflns_av_sigmaI/netI 0.0721
_diffrn_reflns_limit_h_max 12
_diffrn_reflns_limit_h_min -12
_diffrn_reflns_limit_k_max 47
_diffrn_reflns_limit_k_min 0
_diffrn_reflns_limit_l_max 13
_diffrn_reflns_limit_l_min 0
_diffrn_reflns_number 9078
_diffrn_reflns_theta_full 29.95
_diffrn_reflns_theta_max 29.95
_diffrn_reflns_theta_min 2.15
_exptl_absorpt_coefficient_mu 1.470
_exptl_crystal_density_diffrn 1.431
_exptl_crystal_density_method 'not measured'
_exptl_crystal_F_000 1334
_refine_diff_density_max 0.674
_refine_diff_density_min -0.401
_refine_diff_density_rms 0.103
_refine_ls_extinction_method none
_refine_ls_goodness_of_fit_ref 0.771
_refine_ls_hydrogen_treatment mixed
_refine_ls_matrix_type full
_refine_ls_number_parameters 343
_refine_ls_number_reflns 8540
_refine_ls_number_restraints 43
_refine_ls_restrained_S_all 0.769
_refine_ls_R_factor_all 0.0804
_refine_ls_R_factor_gt 0.0571
_refine_ls_shift/su_max 0.000
_refine_ls_shift/su_mean 0.000
_refine_ls_structure_factor_coef Fsqd
_refine_ls_weighting_details 'w=1/[\s^2^(Fo^2^)+(0.0573P)^2^+0.0000P] where P=(Fo^2^+2Fc^2^)/3'
_refine_ls_weighting_scheme calc
_refine_ls_wR_factor_gt 0.1289
_refine_ls_wR_factor_ref 0.2131
_reflns_number_gt 1544
_reflns_number_total 8540
_reflns_threshold_expression >2sigma(I)
_cod_data_source_file b211276k.txt
_cod_data_source_block salgc52a
_cod_depositor_comments
;
The following automatic conversions were performed:

'_refine_ls_weighting_scheme' value 'calc
w=1/[\s^2^(Fo^2^)+(0.0573P)^2^+0.0000P] where P=(Fo^2^+2Fc^2^)/3' was
changed to 'calc'. New tag '_refine_ls_weighting_details' was
created. The value of the new tag was set to
'w=1/[\s^2^(Fo^2^)+(0.0573P)^2^+0.0000P] where P=(Fo^2^+2Fc^2^)/3'.

Automatic conversion script
Id: cif_fix_values 3143 2015-03-26 13:38:13Z robertas 
;
_cod_database_code 7050509

loop_
_symmetry_equiv_pos_as_xyz
'x, y, z'
'-x+1/2, y+1/2, -z+1/2'
'-x, -y, -z'
'x-1/2, -y-1/2, z-1/2'

loop_
_atom_site_label
_atom_site_type_symbol
_atom_site_fract_x
_atom_site_fract_y
_atom_site_fract_z
_atom_site_U_iso_or_equiv
_atom_site_adp_type
_atom_site_occupancy
_atom_site_calc_flag
_atom_site_refinement_flags
_atom_site_disorder_assembly
_atom_site_disorder_group
Cu1 Cu 0.18179(13) 0.31402(4) 1.09559(12) 0.0396(4) Uani 1 d . . .
Cu2 Cu 0.5000 0.5000 0.5000 0.0500(6) Uani 1 d S . .
Cr Cr 0.20786(17) 0.37291(5) 0.60774(14) 0.0349(5) Uani 1 d . . .
N1 N -0.0368(11) 0.3012(3) 1.1034(7) 0.041(3) Uani 1 d . . .
H1N H -0.053(12) 0.299(3) 1.037(9) 0.049 Uiso 1 d . . .
N2 N 0.2108(8) 0.2555(2) 1.1038(7) 0.036(2) Uani 1 d . . .
N3 N 0.3995(9) 0.3271(3) 1.0910(7) 0.044(3) Uani 1 d D . .
H3N H 0.457(8) 0.322(3) 1.176(4) 0.052 Uiso 1 d D . .
N4 N 0.1497(8) 0.3731(2) 1.0830(7) 0.036(2) Uani 1 d . . .
N5 N -0.1428(10) 0.3769(3) 0.4993(9) 0.062(3) Uani 1 d . . .
N6 N 0.2381(9) 0.3124(3) 0.3612(8) 0.0491(17) Uani 1 d . . .
N7 N 0.1366(9) 0.3081(3) 0.8332(8) 0.0491(17) Uani 1 d . . .
N8 N 0.5527(10) 0.3610(3) 0.7149(8) 0.049(3) Uani 1 d . . .
N9 N 0.1583(11) 0.4397(3) 0.8315(9) 0.061(3) Uani 1 d . . .
N10 N 0.3343(11) 0.4426(3) 0.4339(8) 0.057(3) Uani 1 d . . .
N11 N 0.5581(14) 0.5084(3) 0.3127(9) 0.079(3) Uani 1 d . . .
N12 N 0.3144(14) 0.5340(3) 0.4739(11) 0.075(4) Uani 1 d . . .
H12N H 0.358(13) 0.558(3) 0.481(12) 0.090 Uiso 1 d . . .
C1 C -0.0516(11) 0.2602(3) 1.1402(10) 0.052(2) Uani 1 d U . .
H1 H -0.1518 0.2506 1.1096 0.062 Uiso 1 calc R . .
H1A H -0.0339 0.2571 1.2375 0.062 Uiso 1 calc R . .
C2 C 0.0650(11) 0.2375(3) 1.0719(10) 0.052(2) Uani 1 d U . .
H2 H 0.0681 0.2100 1.1023 0.062 Uiso 1 calc R . .
H2A H 0.0380 0.2377 0.9749 0.062 Uiso 1 calc R . .
C3 C 0.3250(12) 0.2380(3) 1.0206(10) 0.059(2) Uani 1 d U . .
H3 H 0.3326 0.2095 1.0372 0.071 Uiso 1 calc R . .
H3A H 0.2916 0.2419 0.9255 0.071 Uiso 1 calc R . .
C4 C 0.4768(12) 0.2567(3) 1.0536(9) 0.060(2) Uani 1 d U . .
H4 H 0.5499 0.2414 1.0099 0.071 Uiso 1 calc R . .
H4A H 0.5047 0.2550 1.1504 0.071 Uiso 1 calc R . .
C5 C 0.4853(12) 0.2995(3) 1.0111(10) 0.059(2) Uani 1 d U . .
H5 H 0.5899 0.3077 1.0202 0.071 Uiso 1 calc R . .
H5A H 0.4467 0.3017 0.9165 0.071 Uiso 1 calc R . .
C6 C 0.4078(12) 0.3682(3) 1.0477(9) 0.054(3) Uani 1 d U . .
H6 H 0.3877 0.3699 0.9502 0.064 Uiso 1 calc R . .
H6A H 0.5077 0.3788 1.0743 0.064 Uiso 1 calc R . .
C7 C 0.2946(11) 0.3916(3) 1.1118(9) 0.054(3) Uani 1 d U . .
H7 H 0.3222 0.3926 1.2088 0.065 Uiso 1 calc R . .
H7A H 0.2911 0.4186 1.0772 0.065 Uiso 1 calc R . .
C8 C 0.0365(11) 0.3911(3) 1.1622(9) 0.054(2) Uani 1 d U . .
H8 H 0.0230 0.4189 1.1366 0.065 Uiso 1 calc R . .
H8A H 0.0742 0.3903 1.2573 0.065 Uiso 1 calc R . .
C9 C -0.1144(11) 0.3704(3) 1.1421(9) 0.054(2) Uani 1 d U . .
H9 H -0.1847 0.3856 1.1893 0.065 Uiso 1 calc R . .
H9A H -0.1505 0.3712 1.0466 0.065 Uiso 1 calc R . .
C10 C -0.1176(11) 0.3294(3) 1.1870(10) 0.054(2) Uani 1 d U . .
H10 H -0.2216 0.3209 1.1846 0.065 Uiso 1 calc R . .
H10A H -0.0724 0.3279 1.2800 0.065 Uiso 1 calc R . .
C11 C -0.0180(13) 0.3775(4) 0.5373(9) 0.047(3) Uani 1 d . . .
C12 C 0.2318(10) 0.3321(3) 0.4542(9) 0.031(3) Uani 1 d . . .
C13 C 0.1605(10) 0.3298(3) 0.7455(10) 0.037(3) Uani 1 d . . .
C14 C 0.4259(12) 0.3665(4) 0.6766(9) 0.050(4) Uani 1 d . . .
C15 C 0.1726(11) 0.4162(3) 0.7512(10) 0.043(3) Uani 1 d . . .
C16 C 0.2811(11) 0.4176(3) 0.4866(8) 0.035(3) Uani 1 d . . .
C17 C 0.4306(18) 0.5102(5) 0.1973(14) 0.121(4) Uani 1 d U . .
H17 H 0.3855 0.4840 0.1837 0.146 Uiso 1 calc R . .
H17A H 0.4707 0.5179 0.1146 0.146 Uiso 1 calc R . .
C18 C 0.3104(16) 0.5402(5) 0.2293(14) 0.122(4) Uani 1 d U . .
H18 H 0.2367 0.5422 0.1504 0.146 Uiso 1 calc R . .
H18A H 0.3583 0.5661 0.2421 0.146 Uiso 1 calc R . .
C19 C 0.2243(17) 0.5319(4) 0.3542(14) 0.122(4) Uani 1 d U . .
H19 H 0.1432 0.5510 0.3552 0.146 Uiso 1 calc R . .
H19A H 0.1799 0.5055 0.3453 0.146 Uiso 1 calc R . .
C20 C 0.2291(16) 0.5257(5) 0.596(2) 0.121(7) Uani 1 d . . .
H20 H 0.1613 0.5475 0.6102 0.145 Uiso 1 calc R . .
H20A H 0.1707 0.5014 0.5826 0.145 Uiso 1 calc R . .
C21 C 0.342(2) 0.5217(5) 0.7111(17) 0.123(7) Uani 1 d . . .
H21 H 0.3960 0.5466 0.7265 0.148 Uiso 1 calc R . .
H21A H 0.2941 0.5155 0.7912 0.148 Uiso 1 calc R . .
O1W O 0.8006(7) 0.3119(2) 0.8206(6) 0.057(2) Uani 1 d . . .
O2W O 0.5767(7) 0.3546(2) 0.3535(7) 0.076(3) Uani 1 d . . .

loop_
_atom_site_aniso_label
_atom_site_aniso_U_11
_atom_site_aniso_U_22
_atom_site_aniso_U_33
_atom_site_aniso_U_23
_atom_site_aniso_U_13
_atom_site_aniso_U_12
Cu1 0.0391(8) 0.0502(10) 0.0306(7) -0.0030(8) 0.0090(6) -0.0021(8)
Cu2 0.0694(15) 0.0559(15) 0.0246(10) 0.0028(10) 0.0047(10) -0.0073(13)
Cr 0.0442(12) 0.0434(12) 0.0176(8) 0.0032(9) 0.0062(8) -0.0011(10)
N1 0.044(6) 0.051(7) 0.029(5) -0.010(6) 0.004(5) -0.025(5)
N2 0.037(5) 0.046(6) 0.027(4) 0.004(4) 0.011(4) -0.005(5)
N3 0.047(6) 0.064(7) 0.018(5) -0.001(5) -0.003(4) 0.004(5)
N4 0.032(5) 0.055(6) 0.023(4) -0.016(5) 0.009(4) -0.002(5)
N5 0.050(7) 0.083(8) 0.052(6) -0.017(6) 0.004(5) -0.023(7)
N6 0.051(4) 0.067(5) 0.032(3) 0.002(4) 0.013(3) -0.013(4)
N7 0.051(4) 0.067(5) 0.032(3) 0.002(4) 0.013(3) -0.013(4)
N8 0.056(7) 0.064(7) 0.027(5) 0.005(5) 0.004(5) 0.009(6)
N9 0.092(8) 0.055(8) 0.032(6) -0.014(5) -0.011(5) 0.001(6)
N10 0.099(9) 0.033(7) 0.039(6) 0.008(5) 0.015(6) -0.013(6)
N11 0.123(10) 0.072(10) 0.047(6) 0.004(6) 0.033(7) -0.003(7)
N12 0.113(11) 0.047(8) 0.062(7) 0.003(7) 0.000(7) -0.010(7)
C1 0.057(6) 0.066(7) 0.036(5) 0.006(4) 0.015(4) -0.019(5)
C2 0.057(6) 0.065(7) 0.036(5) 0.007(4) 0.015(4) -0.019(5)
C3 0.077(5) 0.074(6) 0.026(4) -0.002(4) 0.002(4) 0.012(5)
C4 0.077(5) 0.074(6) 0.026(4) -0.002(4) 0.002(4) 0.012(5)
C5 0.076(5) 0.074(6) 0.026(4) -0.002(4) 0.002(4) 0.012(5)
C6 0.061(7) 0.081(8) 0.018(4) 0.000(4) 0.000(4) -0.016(5)
C7 0.061(7) 0.082(8) 0.018(4) 0.000(4) 0.000(4) -0.016(5)
C8 0.050(4) 0.081(6) 0.031(4) -0.003(4) 0.008(4) 0.024(5)
C9 0.050(4) 0.082(6) 0.031(4) -0.003(4) 0.008(3) 0.024(5)
C10 0.050(4) 0.082(6) 0.031(4) -0.004(4) 0.009(4) 0.024(5)
C11 0.064(9) 0.062(9) 0.015(6) 0.001(6) 0.005(6) 0.004(8)
C12 0.045(7) 0.034(7) 0.016(5) 0.000(5) 0.014(5) -0.008(5)
C13 0.032(7) 0.041(8) 0.037(7) -0.005(6) -0.004(5) 0.006(6)
C14 0.051(8) 0.087(10) 0.014(5) 0.001(6) 0.007(6) 0.022(8)
C15 0.059(8) 0.045(9) 0.027(6) 0.000(6) 0.010(6) 0.000(7)
C16 0.061(8) 0.034(8) 0.009(5) -0.003(5) -0.002(5) 0.008(6)
C17 0.148(10) 0.123(9) 0.079(7) 0.015(7) -0.052(7) -0.032(7)
C18 0.148(10) 0.123(9) 0.080(7) 0.015(7) -0.053(7) -0.031(7)
C19 0.147(10) 0.123(9) 0.080(7) 0.015(7) -0.053(7) -0.031(7)
C20 0.061(13) 0.109(15) 0.20(2) -0.004(15) 0.023(13) 0.004(10)
C21 0.16(2) 0.096(15) 0.129(16) -0.065(13) 0.094(14) -0.063(15)
O1W 0.051(5) 0.082(6) 0.038(4) -0.002(4) 0.004(3) 0.005(5)
O2W 0.050(5) 0.133(8) 0.046(5) -0.007(5) 0.004(4) 0.000(5)

loop_
_atom_type_symbol
_atom_type_description
_atom_type_scat_dispersion_real
_atom_type_scat_dispersion_imag
_atom_type_scat_source
C C 0.0033 0.0016 'International Tables Vol C Tables 4.2.6.8 and 6.1.1.4'
H H 0.0000 0.0000 'International Tables Vol C Tables 4.2.6.8 and 6.1.1.4'
N N 0.0061 0.0033 'International Tables Vol C Tables 4.2.6.8 and 6.1.1.4'
O O 0.0106 0.0060 'International Tables Vol C Tables 4.2.6.8 and 6.1.1.4'
Cr Cr 0.3209 0.6236 'International Tables Vol C Tables 4.2.6.8 and 6.1.1.4'
Cu Cu 0.3201 1.2651 'International Tables Vol C Tables 4.2.6.8 and 6.1.1.4'

loop_
_geom_angle_atom_site_label_1
_geom_angle_atom_site_label_2
_geom_angle_atom_site_label_3
_geom_angle
_geom_angle_site_symmetry_1
_geom_angle_site_symmetry_3
_geom_angle_publ_flag
N2 Cu1 N3 95.5(3) . . ?
N2 Cu1 N4 178.7(3) . . ?
N3 Cu1 N4 85.1(3) . . ?
N2 Cu1 N1 84.8(4) . . ?
N3 Cu1 N1 179.0(3) . . ?
N4 Cu1 N1 94.6(4) . . ?
N12 Cu2 N12 180.000(3) . 3_666 ?
N12 Cu2 N11 95.5(5) . . ?
N12 Cu2 N11 84.5(5) 3_666 . ?
N12 Cu2 N11 84.5(5) . 3_666 ?
N12 Cu2 N11 95.5(5) 3_666 3_666 ?
N11 Cu2 N11 180.000(4) . 3_666 ?
N12 Cu2 N10 93.1(4) . 3_666 ?
N12 Cu2 N10 86.9(4) 3_666 3_666 ?
N11 Cu2 N10 85.9(4) . 3_666 ?
N11 Cu2 N10 94.1(4) 3_666 3_666 ?
N12 Cu2 N10 86.9(4) . . ?
N12 Cu2 N10 93.1(4) 3_666 . ?
N11 Cu2 N10 94.1(4) . . ?
N11 Cu2 N10 85.9(4) 3_666 . ?
N10 Cu2 N10 180.000(1) 3_666 . ?
C14 Cr C13 87.7(4) . . ?
C14 Cr C11 178.0(5) . . ?
C13 Cr C11 90.7(4) . . ?
C14 Cr C16 85.4(4) . . ?
C13 Cr C16 172.4(4) . . ?
C11 Cr C16 96.3(4) . . ?
C14 Cr C12 90.3(4) . . ?
C13 Cr C12 94.2(4) . . ?
C11 Cr C12 88.6(4) . . ?
C16 Cr C12 89.0(4) . . ?
C14 Cr C15 93.2(4) . . ?
C13 Cr C15 88.6(4) . . ?
C11 Cr C15 88.0(4) . . ?
C16 Cr C15 88.7(4) . . ?
C12 Cr C15 175.7(4) . . ?
C1 N1 C10 113.5(8) . . ?
C1 N1 Cu1 109.5(7) . . ?
C10 N1 Cu1 114.7(7) . . ?
C1 N1 H1N 98(10) . . ?
C10 N1 H1N 124(10) . . ?
Cu1 N1 H1N 95(10) . . ?
C2 N2 C3 111.6(8) . . ?
C2 N2 Cu1 107.2(6) . . ?
C3 N2 Cu1 117.3(6) . . ?
C6 N3 C5 112.8(8) . . ?
C6 N3 Cu1 107.3(6) . . ?
C5 N3 Cu1 115.8(7) . . ?
C6 N3 H3N 114(5) . . ?
C5 N3 H3N 96(5) . . ?
Cu1 N3 H3N 112(5) . . ?
C7 N4 C8 111.9(8) . . ?
C7 N4 Cu1 107.1(6) . . ?
C8 N4 Cu1 118.2(6) . . ?
C16 N10 Cu2 136.9(8) . . ?
C21 N11 C17 110.0(13) 3_666 . ?
C21 N11 Cu2 107.1(9) 3_666 . ?
C17 N11 Cu2 117.1(9) . . ?
C19 N12 C20 112.7(13) . . ?
C19 N12 Cu2 118.8(10) . . ?
C20 N12 Cu2 105.7(8) . . ?
C19 N12 H12N 109(8) . . ?
C20 N12 H12N 110(8) . . ?
Cu2 N12 H12N 99(8) . . ?
N1 C1 C2 106.3(8) . . ?
N1 C1 H1 110.5 . . ?
C2 C1 H1 110.5 . . ?
N1 C1 H1A 110.5 . . ?
C2 C1 H1A 110.5 . . ?
H1 C1 H1A 108.7 . . ?
N2 C2 C1 110.0(8) . . ?
N2 C2 H2 109.7 . . ?
C1 C2 H2 109.7 . . ?
N2 C2 H2A 109.7 . . ?
C1 C2 H2A 109.7 . . ?
H2 C2 H2A 108.2 . . ?
C4 C3 N2 111.7(9) . . ?
C4 C3 H3 109.3 . . ?
N2 C3 H3 109.3 . . ?
C4 C3 H3A 109.3 . . ?
N2 C3 H3A 109.3 . . ?
H3 C3 H3A 108.0 . . ?
C3 C4 C5 114.3(10) . . ?
C3 C4 H4 108.7 . . ?
C5 C4 H4 108.7 . . ?
C3 C4 H4A 108.7 . . ?
C5 C4 H4A 108.7 . . ?
H4 C4 H4A 107.6 . . ?
N3 C5 C4 113.6(9) . . ?
N3 C5 H5 108.8 . . ?
C4 C5 H5 108.8 . . ?
N3 C5 H5A 108.8 . . ?
C4 C5 H5A 108.8 . . ?
H5 C5 H5A 107.7 . . ?
N3 C6 C7 108.4(9) . . ?
N3 C6 H6 110.0 . . ?
C7 C6 H6 110.0 . . ?
N3 C6 H6A 110.0 . . ?
C7 C6 H6A 110.0 . . ?
H6 C6 H6A 108.4 . . ?
N4 C7 C6 109.3(9) . . ?
N4 C7 H7 109.8 . . ?
C6 C7 H7 109.8 . . ?
N4 C7 H7A 109.8 . . ?
C6 C7 H7A 109.8 . . ?
H7 C7 H7A 108.3 . . ?
N4 C8 C9 113.3(8) . . ?
N4 C8 H8 108.9 . . ?
C9 C8 H8 108.9 . . ?
N4 C8 H8A 108.9 . . ?
C9 C8 H8A 108.9 . . ?
H8 C8 H8A 107.7 . . ?
C10 C9 C8 116.4(9) . . ?
C10 C9 H9 108.2 . . ?
C8 C9 H9 108.2 . . ?
C10 C9 H9A 108.2 . . ?
C8 C9 H9A 108.2 . . ?
H9 C9 H9A 107.3 . . ?
C9 C10 N1 113.6(9) . . ?
C9 C10 H10 108.8 . . ?
N1 C10 H10 108.8 . . ?
C9 C10 H10A 108.8 . . ?
N1 C10 H10A 108.8 . . ?
H10 C10 H10A 107.7 . . ?
N5 C11 Cr 174.9(12) . . ?
N6 C12 Cr 173.2(9) . . ?
N7 C13 Cr 173.6(9) . . ?
N8 C14 Cr 177.1(11) . . ?
N9 C15 Cr 177.7(10) . . ?
N10 C16 Cr 171.4(9) . . ?
N11 C17 C18 110.6(12) . . ?
N11 C17 H17 109.5 . . ?
C18 C17 H17 109.5 . . ?
N11 C17 H17A 109.5 . . ?
C18 C17 H17A 109.5 . . ?
H17 C17 H17A 108.1 . . ?
C17 C18 C19 117.8(14) . . ?
C17 C18 H18 107.9 . . ?
C19 C18 H18 107.9 . . ?
C17 C18 H18A 107.9 . . ?
C19 C18 H18A 107.9 . . ?
H18 C18 H18A 107.2 . . ?
N12 C19 C18 113.0(13) . . ?
N12 C19 H19 109.0 . . ?
C18 C19 H19 109.0 . . ?
N12 C19 H19A 109.0 . . ?
C18 C19 H19A 109.0 . . ?
H19 C19 H19A 107.8 . . ?
C21 C20 N12 106.2(12) . . ?
C21 C20 H20 110.5 . . ?
N12 C20 H20 110.5 . . ?
C21 C20 H20A 110.5 . . ?
N12 C20 H20A 110.5 . . ?
H20 C20 H20A 108.7 . . ?
N11 C21 C20 109.9(14) 3_666 . ?
N11 C21 H21 109.7 3_666 . ?
C20 C21 H21 109.7 . . ?
N11 C21 H21A 109.7 3_666 . ?
C20 C21 H21A 109.7 . . ?
H21 C21 H21A 108.2 . . ?

loop_
_geom_bond_atom_site_label_1
_geom_bond_atom_site_label_2
_geom_bond_distance
_geom_bond_site_symmetry_2
_geom_bond_publ_flag
Cu1 N2 1.981(8) . ?
Cu1 N3 2.002(8) . ?
Cu1 N4 2.006(8) . ?
Cu1 N1 2.012(10) . ?
Cu2 N12 2.008(12) . ?
Cu2 N12 2.008(12) 3_666 ?
Cu2 N11 2.011(9) . ?
Cu2 N11 2.011(9) 3_666 ?
Cu2 N10 2.474(9) 3_666 ?
Cu2 N10 2.474(9) . ?
Cr C14 2.006(11) . ?
Cr C13 2.069(11) . ?
Cr C11 2.069(11) . ?
Cr C16 2.076(10) . ?
Cr C12 2.082(10) . ?
Cr C15 2.086(11) . ?
N1 C1 1.432(13) . ?
N1 C10 1.498(12) . ?
N1 H1N 0.67(9) . ?
N2 C2 1.440(10) . ?
N2 C3 1.505(11) . ?
N3 C6 1.449(12) . ?
N3 C5 1.488(11) . ?
N3 H3N 0.960(10) . ?
N4 C7 1.437(11) . ?
N4 C8 1.481(10) . ?
N5 C11 1.138(11) . ?
N6 C12 1.144(10) . ?
N7 C13 1.176(11) . ?
N8 C14 1.170(10) . ?
N9 C15 1.140(11) . ?
N10 C16 1.124(10) . ?
N11 C21 1.386(16) 3_666 ?
N11 C17 1.527(15) . ?
N12 C19 1.364(14) . ?
N12 C20 1.534(18) . ?
N12 H12N 0.90(10) . ?
C1 C2 1.514(12) . ?
C1 H1 0.9700 . ?
C1 H1A 0.9700 . ?
C2 H2 0.9700 . ?
C2 H2A 0.9700 . ?
C3 C4 1.499(13) . ?
C3 H3 0.9700 . ?
C3 H3A 0.9700 . ?
C4 C5 1.503(13) . ?
C4 H4 0.9700 . ?
C4 H4A 0.9700 . ?
C5 H5 0.9700 . ?
C5 H5A 0.9700 . ?
C6 C7 1.480(12) . ?
C6 H6 0.9700 . ?
C6 H6A 0.9700 . ?
C7 H7 0.9700 . ?
C7 H7A 0.9700 . ?
C8 C9 1.511(12) . ?
C8 H8 0.9700 . ?
C8 H8A 0.9700 . ?
C9 C10 1.450(13) . ?
C9 H9 0.9700 . ?
C9 H9A 0.9700 . ?
C10 H10 0.9700 . ?
C10 H10A 0.9700 . ?
C17 C18 1.533(18) . ?
C17 H17 0.9700 . ?
C17 H17A 0.9700 . ?
C18 C19 1.560(18) . ?
C18 H18 0.9700 . ?
C18 H18A 0.9700 . ?
C19 H19 0.9700 . ?
C19 H19A 0.9700 . ?
C20 C21 1.446(18) . ?
C20 H20 0.9700 . ?
C20 H20A 0.9700 . ?
C21 N11 1.386(16) 3_666 ?
C21 H21 0.9700 . ?
C21 H21A 0.9700 . ?
